data_2019495
loop_
_publ_author_name
'Hui, Alice K.'
'Chen, Chun-Hsing'
'Terwilliger, Adam M.'
'Lord, Richard L.'
'Caulton, Kenneth G.'

_publ_section_title
;
 A tale of hydrogen abstraction, initially detected <i>via</i> X-ray
 diffraction
;
_journal_coeditor_code FA3324
_journal_issue 3
_journal_name_full 'Acta Crystallographica Section C'
_journal_page_first 250
_journal_page_last 255
_journal_paper_doi 10.1107/S2053229614003234
_journal_volume 70
_journal_year 2014
_chemical_formula_iupac '[V (C11 H10 N9) Cl2 O] , 2.5C2 H3 N'
_chemical_formula_moiety 'C11 H10 Cl2 N9 O V, 2.5(C2 H3 N)'
_chemical_formula_sum 'C16 H17.5 Cl2 N11.5 O V'
_chemical_formula_weight 508.755
_chemical_name_systematic
;
Dichlorido[3-methyl-6-[6-(6-methyl-2,3-dihydro-1,2,4,5-tetrazin-3-yl-\
\k<i>N</i>^4^)pyridin-2-yl-\k<i>N</i>]-1,4-dihydro-1,2,4,5-tetrazin-1-\
yl-\k<i>N</i>^1^]oxidovanadium(IV)
;
_space_group_IT_number 14
_symmetry_cell_setting monoclinic
_symmetry_space_group_name_Hall '-P 2yn'
_symmetry_space_group_name_H-M 'P 1 21/n 1'
_atom_sites_solution_hydrogens geom
_atom_sites_solution_primary direct
_atom_sites_solution_secondary difmap
_audit_creation_method SHELXL97
_cell_angle_alpha 90.00
_cell_angle_beta 94.8010(10)
_cell_angle_gamma 90.00
_cell_formula_units_Z 4
_cell_length_a 8.1651(5)
_cell_length_b 23.7109(14)
_cell_length_c 11.8159(7)
_cell_measurement_reflns_used 9905
_cell_measurement_temperature 100(2)
_cell_measurement_theta_max 24.39
_cell_measurement_theta_min 2.25
_cell_volume 2279.6(2)
_computing_cell_refinement 'APEX2 (Bruker, 2005)'
_computing_data_collection 'APEX2 (Bruker, 2005)'
_computing_data_reduction 'APEX2 (Bruker, 2005)'
_computing_molecular_graphics 'SHELXTL (Sheldrick, 2008)'
_computing_publication_material 'SHELXTL (Sheldrick, 2008)'
_computing_structure_refinement 'SHELXL97 (Sheldrick, 2008)'
_computing_structure_solution 'SIR2004 (Burla <i>et al.</i>, 2005)'
_diffrn_ambient_temperature 100(2)
_diffrn_detector_area_resol_mean 83.33
_diffrn_measured_fraction_theta_full 0.968
_diffrn_measured_fraction_theta_max 0.968
_diffrn_measurement_device 'three-circle goniometer with fixed chi'
_diffrn_measurement_device_type 'Bruker Platform goniometer'
_diffrn_measurement_method '\w and \f'
_diffrn_radiation_monochromator 'silicon  1 1 1 and 3 1 1'
_diffrn_radiation_source synchrotron
_diffrn_radiation_type synchrotron
_diffrn_radiation_wavelength 0.41328
_diffrn_reflns_av_R_equivalents 0.0427
_diffrn_reflns_av_sigmaI/netI 0.0378
_diffrn_reflns_limit_h_max 15
_diffrn_reflns_limit_h_min -10
_diffrn_reflns_limit_k_max 36
_diffrn_reflns_limit_k_min -43
_diffrn_reflns_limit_l_max 21
_diffrn_reflns_limit_l_min -21
_diffrn_reflns_number 59575
_diffrn_reflns_theta_full 22.51
_diffrn_reflns_theta_max 22.51
_diffrn_reflns_theta_min 1.00
_exptl_absorpt_coefficient_mu 0.366
_exptl_absorpt_correction_T_max 0.9974
_exptl_absorpt_correction_T_min 0.9956
_exptl_absorpt_correction_type multi-scan
_exptl_absorpt_process_details '(SADABS; Sheldrick, 2003)'
_exptl_crystal_colour violet
_exptl_crystal_density_diffrn 1.482
_exptl_crystal_density_method 'not measured'
_exptl_crystal_description acicular
_exptl_crystal_F_000 1036
_exptl_crystal_size_max 0.012
_exptl_crystal_size_mid 0.011
_exptl_crystal_size_min 0.007
_refine_diff_density_max 0.608
_refine_diff_density_min -0.539
_refine_ls_extinction_method none
_refine_ls_goodness_of_fit_ref 1.062
_refine_ls_hydrogen_treatment mixed
_refine_ls_matrix_type full
_refine_ls_number_parameters 318
_refine_ls_number_reflns 14694
_refine_ls_number_restraints 25
_refine_ls_restrained_S_all 1.061
_refine_ls_R_factor_all 0.0484
_refine_ls_R_factor_gt 0.0410
_refine_ls_shift/su_max 0.002
_refine_ls_shift/su_mean 0.000
_refine_ls_structure_factor_coef Fsqd
_refine_ls_weighting_details 'calc w = 1/[\s^2^(Fo^2^)+(0.0323P)^2^+1.6092P] where P=(Fo^2^+2Fc^2^)/3'
_refine_ls_weighting_scheme calc
_refine_ls_wR_factor_gt 0.1098
_refine_ls_wR_factor_ref 0.1135
_reflns_number_gt 12834
_reflns_number_total 14694
_reflns_threshold_expression I>2\s(I)
_cod_data_source_file fa3324sup1.cif
_cod_data_source_block I
_cod_original_sg_symbol_H-M 'P 21/n'
_cod_original_formula_sum 'C16 H17.5 Cl2 N11.5 O1 V1'
_cod_database_code 2019495
_cod_database_fobs_code 2019495

loop_
_symmetry_equiv_pos_as_xyz
'x, y, z'
'-x+1/2, y+1/2, -z+1/2'
'-x, -y, -z'
'x-1/2, -y-1/2, z-1/2'

loop_
_atom_site_type_symbol
_atom_site_label
_atom_site_fract_x
_atom_site_fract_y
_atom_site_fract_z
_atom_site_U_iso_or_equiv
_atom_site_adp_type
_atom_site_calc_flag
_atom_site_refinement_flags
_atom_site_occupancy
_atom_site_symmetry_multiplicity
_atom_site_disorder_assembly
_atom_site_disorder_group
V V1 0.131905(17) 0.356982(6) 0.489027(13) 0.01227(3) Uani d . 1 1 . .
Cl Cl1 0.23950(3) 0.292340(10) 0.63063(2) 0.01909(5) Uani d . 1 1 . .
Cl Cl2 0.06759(3) 0.440656(10) 0.38539(2) 0.01689(4) Uani d . 1 1 . .
O O1 -0.04438(9) 0.32779(3) 0.46638(7) 0.01852(12) Uani d . 1 1 . .
N N1 0.25390(9) 0.32034(3) 0.37180(7) 0.01453(11) Uani d . 1 1 . .
N N2 0.18319(10) 0.27892(4) 0.30187(8) 0.01807(13) Uani d . 1 1 . .
N N3 0.44034(11) 0.26508(4) 0.23370(8) 0.01971(14) Uani d . 1 1 . .
H H3N 0.514(3) 0.2443(10) 0.198(2) 0.036(6) Uiso d . 1 1 . .
N N4 0.51447(10) 0.30645(4) 0.29828(8) 0.01854(13) Uani d . 1 1 . .
N N5 0.37828(9) 0.39357(3) 0.51142(7) 0.01392(11) Uani d . 1 1 . .
N N6 0.14268(10) 0.41415(3) 0.63545(7) 0.01432(11) Uani d . 1 1 . .
N N7 0.01847(10) 0.41997(4) 0.69888(7) 0.01620(12) Uani d . 1 1 . .
N N8 0.17504(12) 0.48807(4) 0.80923(8) 0.02243(16) Uani d . 1 1 . .
N N9 0.29894(12) 0.48153(4) 0.74574(8) 0.02146(15) Uani d . 1 1 . .
C C1 0.21224(15) 0.20607(5) 0.16185(11) 0.0270(2) Uani d . 1 1 . .
H H1B 0.0920 0.2063 0.1596 0.040 Uiso calc R 1 1 . .
H H1C 0.2542 0.1698 0.1918 0.040 Uiso calc R 1 1 . .
H H1D 0.2460 0.2115 0.0850 0.040 Uiso calc R 1 1 . .
C C2 0.27955(12) 0.25237(4) 0.23641(9) 0.01813(15) Uani d . 1 1 . .
C C3 0.41806(10) 0.33233(4) 0.36352(8) 0.01480(13) Uani d . 1 1 . .
C C4 0.48566(10) 0.37705(4) 0.43989(8) 0.01440(12) Uani d . 1 1 . .
C C5 0.64294(11) 0.40034(4) 0.44307(9) 0.01724(14) Uani d . 1 1 . .
H H5 0.7187 0.3889 0.3907 0.021 Uiso calc R 1 1 . .
C C6 0.68481(11) 0.44077(4) 0.52552(9) 0.01881(15) Uani d . 1 1 . .
H H6 0.7910 0.4574 0.5299 0.023 Uiso calc R 1 1 . .
C C7 0.57270(11) 0.45711(4) 0.60183(9) 0.01779(14) Uani d . 1 1 . .
H H7 0.6011 0.4842 0.6593 0.021 Uiso calc R 1 1 . .
C C8 0.41800(11) 0.43241(4) 0.59100(8) 0.01468(12) Uani d . 1 1 . .
C C9 0.28135(11) 0.44380(4) 0.66128(8) 0.01527(13) Uani d . 1 1 . .
C C10 0.03889(13) 0.45659(4) 0.78558(8) 0.01833(15) Uani d . 1 1 . .
C C11 -0.09928(16) 0.46450(6) 0.85812(10) 0.0258(2) Uani d . 1 1 . .
H H11A -0.1896 0.4391 0.8327 0.039 Uiso calc R 1 1 . .
H H11B -0.1377 0.5036 0.8523 0.039 Uiso calc R 1 1 . .
H H11C -0.0618 0.4560 0.9373 0.039 Uiso calc R 1 1 . .
N N11 0.5298(3) 0.38639(9) 0.84407(16) 0.0527(4) Uani d D 1 1 . .
C C14 0.4669(2) 0.34802(7) 0.88029(14) 0.0365(3) Uani d D 1 1 . .
C C15 0.3865(3) 0.29962(7) 0.92437(17) 0.0504(5) Uani d D 1 1 . .
H H15A 0.2737 0.3096 0.9388 0.076 Uiso calc R 1 1 . .
H H15B 0.4466 0.2874 0.9954 0.076 Uiso calc R 1 1 . .
H H15C 0.3845 0.2689 0.8689 0.076 Uiso calc R 1 1 . .
N N12 0.9574(4) 0.31986(15) -0.0534(3) 0.0702(8) Uani d PDU 0.795(3) 1 A 1
C C16 0.9213(3) 0.33514(9) 0.0323(2) 0.0392(4) Uani d PDU 0.795(3) 1 A 1
C C17 0.8700(6) 0.3543(2) 0.1415(3) 0.0454(6) Uani d PDU 0.795(3) 1 A 1
H H17A 0.7777 0.3806 0.1286 0.068 Uiso calc PR 0.795(3) 1 A 1
H H17B 0.9620 0.3734 0.1842 0.068 Uiso calc PR 0.795(3) 1 A 1
H H17C 0.8358 0.3218 0.1849 0.068 Uiso calc PR 0.795(3) 1 A 1
N N12D 1.1311(15) 0.3776(6) 0.0697(10) 0.0702(8) Uani d PD 0.205(3) 1 A 2
C C16D 1.0138(10) 0.3681(4) 0.1122(8) 0.0392(4) Uani d PDU 0.205(3) 1 A 2
C C17D 0.862(2) 0.3578(10) 0.1640(16) 0.0454(6) Uani d PDU 0.205(3) 1 A 2
H H17D 0.8226 0.3931 0.1954 0.068 Uiso calc PR 0.205(3) 1 A 2
H H17E 0.8808 0.3300 0.2250 0.068 Uiso calc PR 0.205(3) 1 A 2
H H17F 0.7787 0.3433 0.1065 0.068 Uiso calc PR 0.205(3) 1 A 2
N N13 0.3344(7) 0.3972(2) 0.1260(4) 0.0685(13) Uani d PDU 0.50 1 B -1
C C18 0.4016(5) 0.43273(17) 0.0847(3) 0.0450(8) Uani d PDU 0.50 1 B -1
C C19 0.4858(5) 0.47791(17) 0.0296(3) 0.0449(8) Uani d PDU 0.50 1 B -1
H H19A 0.4401 0.4815 -0.0495 0.067 Uiso calc PR 0.50 1 B -1
H H19B 0.6033 0.4692 0.0314 0.067 Uiso calc PR 0.50 1 B -1
H H19C 0.4707 0.5135 0.0697 0.067 Uiso calc PR 0.50 1 B -1

loop_
_atom_site_aniso_label
_atom_site_aniso_U_11
_atom_site_aniso_U_22
_atom_site_aniso_U_33
_atom_site_aniso_U_12
_atom_site_aniso_U_13
_atom_site_aniso_U_23
V1 0.00857(5) 0.01259(6) 0.01593(6) -0.00130(4) 0.00270(4) -0.00209(4)
Cl1 0.01342(8) 0.01821(9) 0.02603(10) 0.00005(6) 0.00402(7) 0.00681(7)
Cl2 0.01609(8) 0.01563(8) 0.01860(9) 0.00017(6) -0.00066(6) 0.00035(6)
O1 0.0108(2) 0.0187(3) 0.0263(3) -0.0020(2) 0.0031(2) -0.0032(2)
N1 0.0103(2) 0.0151(3) 0.0186(3) -0.0012(2) 0.0037(2) -0.0029(2)
N2 0.0135(3) 0.0190(3) 0.0225(3) -0.0023(2) 0.0061(2) -0.0076(3)
N3 0.0145(3) 0.0216(3) 0.0241(4) 0.0005(3) 0.0080(3) -0.0054(3)
N4 0.0125(3) 0.0201(3) 0.0238(3) 0.0000(2) 0.0064(2) -0.0025(3)
N5 0.0105(2) 0.0140(3) 0.0172(3) -0.0013(2) 0.0010(2) 0.0004(2)
N6 0.0131(3) 0.0148(3) 0.0151(3) -0.0006(2) 0.0009(2) -0.0007(2)
N7 0.0162(3) 0.0177(3) 0.0149(3) -0.0002(2) 0.0028(2) -0.0017(2)
N8 0.0220(4) 0.0251(4) 0.0200(3) -0.0011(3) 0.0003(3) -0.0073(3)
N9 0.0196(3) 0.0230(4) 0.0213(3) -0.0022(3) -0.0009(3) -0.0072(3)
C1 0.0223(4) 0.0283(5) 0.0318(5) -0.0053(4) 0.0110(4) -0.0152(4)
C2 0.0153(3) 0.0188(3) 0.0212(4) -0.0009(3) 0.0068(3) -0.0045(3)
C3 0.0109(3) 0.0155(3) 0.0183(3) 0.0001(2) 0.0034(2) 0.0002(2)
C4 0.0094(3) 0.0149(3) 0.0189(3) -0.0007(2) 0.0019(2) 0.0018(2)
C5 0.0092(3) 0.0179(3) 0.0247(4) -0.0007(2) 0.0017(3) 0.0033(3)
C6 0.0102(3) 0.0186(3) 0.0271(4) -0.0027(3) -0.0016(3) 0.0040(3)
C7 0.0132(3) 0.0173(3) 0.0220(4) -0.0031(3) -0.0034(3) 0.0011(3)
C8 0.0120(3) 0.0148(3) 0.0169(3) -0.0019(2) -0.0010(2) 0.0007(2)
C9 0.0142(3) 0.0153(3) 0.0160(3) -0.0016(2) -0.0007(2) -0.0009(2)
C10 0.0208(4) 0.0196(4) 0.0146(3) 0.0005(3) 0.0016(3) -0.0021(3)
C11 0.0285(5) 0.0296(5) 0.0204(4) -0.0016(4) 0.0088(4) -0.0063(4)
N11 0.0573(11) 0.0572(10) 0.0438(8) -0.0118(8) 0.0051(7) 0.0126(7)
C14 0.0426(8) 0.0352(7) 0.0323(6) 0.0085(6) 0.0076(5) 0.0085(5)
C15 0.0851(16) 0.0294(7) 0.0401(8) 0.0058(8) 0.0249(9) 0.0098(6)
N12 0.0735(19) 0.0784(19) 0.0622(16) 0.0048(15) 0.0269(14) -0.0096(14)
C16 0.0388(9) 0.0351(8) 0.0435(10) 0.0000(7) 0.0020(7) -0.0020(7)
C17 0.0607(13) 0.0318(10) 0.0425(19) 0.0035(9) -0.0029(12) -0.0108(12)
N12D 0.0735(19) 0.0784(19) 0.0622(16) 0.0048(15) 0.0269(14) -0.0096(14)
C16D 0.0388(9) 0.0351(8) 0.0435(10) 0.0000(7) 0.0020(7) -0.0020(7)
C17D 0.0607(13) 0.0318(10) 0.0425(19) 0.0035(9) -0.0029(12) -0.0108(12)
N13 0.083(3) 0.065(3) 0.062(2) 0.024(2) 0.033(2) 0.007(2)
C18 0.0490(19) 0.0524(19) 0.0337(14) 0.0207(16) 0.0049(13) -0.0082(13)
C19 0.0460(17) 0.0504(18) 0.0353(14) 0.0033(14) -0.0137(13) -0.0165(13)

loop_
_atom_type_symbol
_atom_type_description
_atom_type_scat_dispersion_real
_atom_type_scat_dispersion_imag
_atom_type_scat_source
C C 0.0000 0.0000 'International Tables Vol C Tables 4.2.6.8 and 6.1.1.4'
H H 0.0000 0.0000 'International Tables Vol C Tables 4.2.6.8 and 6.1.1.4'
N N 0.0000 0.0000 'International Tables Vol C Tables 4.2.6.8 and 6.1.1.4'
O O 0.0020 0.0000 'International Tables Vol C Tables 4.2.6.8 and 6.1.1.4'
Cl Cl 0.0550 0.0530 'International Tables Vol C Tables 4.2.6.8 and 6.1.1.4'
V V 0.1440 0.1870 'International Tables Vol C Tables 4.2.6.8 and 6.1.1.4'

loop_
_geom_angle_atom_site_label_1
_geom_angle_atom_site_label_2
_geom_angle_atom_site_label_3
_geom_angle
_geom_angle_publ_flag
O1 V1 N1 101.07(4) y
O1 V1 N5 176.38(4) y
N1 V1 N5 75.31(3) y
O1 V1 N6 112.05(4) y
N1 V1 N6 146.72(3) y
N5 V1 N6 71.56(3) y
O1 V1 Cl2 96.81(3) y
N1 V1 Cl2 96.26(3) y
N5 V1 Cl2 83.80(2) y
N6 V1 Cl2 83.26(2) y
O1 V1 Cl1 96.48(3) y
N1 V1 Cl1 91.81(3) y
N5 V1 Cl1 83.62(2) y
N6 V1 Cl1 81.69(2) y
Cl2 V1 Cl1 162.824(11) y
N2 N1 C3 117.66(7) ?
N2 N1 V1 121.57(6) ?
C3 N1 V1 120.57(6) ?
C2 N2 N1 117.01(8) ?
C2 N3 N4 122.55(8) ?
C2 N3 H3N 125.0(15) ?
N4 N3 H3N 111.8(15) ?
C3 N4 N3 114.30(8) ?
C4 N5 C8 121.14(8) ?
C4 N5 V1 117.13(6) ?
C8 N5 V1 121.68(6) ?
N7 N6 C9 119.29(8) ?
N7 N6 V1 122.08(6) ?
C9 N6 V1 118.62(6) ?
N6 N7 C10 116.69(8) ?
N9 N8 C10 118.40(9) ?
N8 N9 C9 117.59(9) ?
C2 C1 H1B 109.5 ?
C2 C1 H1C 109.5 ?
H1B C1 H1C 109.5 ?
C2 C1 H1D 109.5 ?
H1B C1 H1D 109.5 ?
H1C C1 H1D 109.5 ?
N2 C2 N3 122.70(9) ?
N2 C2 C1 119.68(9) ?
N3 C2 C1 117.62(9) ?
N4 C3 N1 125.71(9) ?
N4 C3 C4 119.30(8) ?
N1 C3 C4 114.95(8) ?
N5 C4 C5 121.44(9) ?
N5 C4 C3 111.71(7) ?
C5 C4 C3 126.84(8) ?
C6 C5 C4 117.64(9) ?
C6 C5 H5 121.2 ?
C4 C5 H5 121.2 ?
C5 C6 C7 120.64(8) ?
C5 C6 H6 119.7 ?
C7 C6 H6 119.7 ?
C8 C7 C6 117.72(9) ?
C8 C7 H7 121.1 ?
C6 C7 H7 121.1 ?
N5 C8 C7 121.39(9) ?
N5 C8 C9 111.89(7) ?
C7 C8 C9 126.72(9) ?
N9 C9 N6 123.63(9) ?
N9 C9 C8 120.29(8) ?
N6 C9 C8 116.08(8) ?
N7 C10 N8 124.31(9) ?
N7 C10 C11 118.05(10) ?
N8 C10 C11 117.61(9) ?
C10 C11 H11A 109.5 ?
C10 C11 H11B 109.5 ?
H11A C11 H11B 109.5 ?
C10 C11 H11C 109.5 ?
H11A C11 H11C 109.5 ?
H11B C11 H11C 109.5 ?
N11 C14 C15 179.2(2) ?
C14 C15 H15A 109.5 ?
C14 C15 H15B 109.5 ?
H15A C15 H15B 109.5 ?
C14 C15 H15C 109.5 ?
H15A C15 H15C 109.5 ?
H15B C15 H15C 109.5 ?
N12 C16 C17 178.4(3) ?
N12D C16D C17D 177.8(15) ?
C16D C17D H17D 109.5 ?
C16D C17D H17E 109.5 ?
H17D C17D H17E 109.5 ?
C16D C17D H17F 109.5 ?
H17D C17D H17F 109.5 ?
H17E C17D H17F 109.5 ?
N13 C18 C19 178.9(5) ?

loop_
_geom_bond_atom_site_label_1
_geom_bond_atom_site_label_2
_geom_bond_distance
_geom_bond_publ_flag
V1 O1 1.5994(7) y
V1 N1 1.9740(8) y
V1 N5 2.1864(8) y
V1 N6 2.1939(8) y
V1 Cl2 2.3673(3) y
V1 Cl1 2.3821(3) y
N1 N2 1.3786(11) y
N1 C3 1.3816(11) y
N2 C2 1.3097(12) y
N3 C2 1.3499(13) y
N3 N4 1.3542(13) y
N3 H3N 0.91(2) y
N4 C3 1.3008(12) y
N5 C4 1.3269(12) ?
N5 C8 1.3366(12) ?
N6 N7 1.3178(12) y
N6 C9 1.3459(12) y
N7 C10 1.3426(13) y
N8 N9 1.3180(14) y
N8 C10 1.3487(15) y
N9 C9 1.3391(13) y
C1 C2 1.4840(15) y
C1 H1B 0.9800 ?
C1 H1C 0.9800 ?
C1 H1D 0.9800 ?
C3 C4 1.4696(13) y
C4 C5 1.3955(12) ?
C5 C6 1.3889(15) ?
C5 H5 0.9500 ?
C6 C7 1.3926(15) ?
C6 H6 0.9500 ?
C7 C8 1.3885(13) ?
C7 H7 0.9500 ?
C8 C9 1.4706(13) y
C10 C11 1.4849(15) y
C11 H11A 0.9800 ?
C11 H11B 0.9800 ?
C11 H11C 0.9800 ?
N11 C14 1.145(2) ?
C14 C15 1.441(3) ?
C15 H15A 0.9800 ?
C15 H15B 0.9800 ?
C15 H15C 0.9800 ?
N12 C16 1.137(4) ?
C16 C17 1.462(4) ?
C17 H17A 0.9800 ?
C17 H17B 0.9800 ?
C17 H17C 0.9800 ?
N12D C16D 1.141(11) ?
C16D C17D 1.451(13) ?
C17D H17D 0.9800 ?
C17D H17E 0.9800 ?
C17D H17F 0.9800 ?
N13 C18 1.138(6) ?
C18 C19 1.456(6) ?
C19 H19A 0.9800 ?
C19 H19B 0.9800 ?
C19 H19C 0.9800 ?

loop_
_geom_hbond_atom_site_label_D
_geom_hbond_atom_site_label_H
_geom_hbond_atom_site_label_A
_geom_hbond_site_symmetry_A
_geom_hbond_distance_DH
_geom_hbond_distance_HA
_geom_hbond_distance_DA
_geom_hbond_angle_DHA
N3 H3N Cl1 4_665 0.91(2) 2.24(2) 3.1306(9) 166(2)

loop_
_geom_torsion_atom_site_label_1
_geom_torsion_atom_site_label_2
_geom_torsion_atom_site_label_3
_geom_torsion_atom_site_label_4
_geom_torsion
O1 V1 N1 N2 -3.09(8)
N5 V1 N1 N2 176.79(8)
N6 V1 N1 N2 171.44(7)
Cl2 V1 N1 N2 -101.31(7)
Cl1 V1 N1 N2 93.87(7)
O1 V1 N1 C3 -177.82(7)
N5 V1 N1 C3 2.07(7)
N6 V1 N1 C3 -3.28(11)
Cl2 V1 N1 C3 83.96(7)
Cl1 V1 N1 C3 -80.85(7)
C3 N1 N2 C2 2.96(14)
V1 N1 N2 C2 -171.91(8)
C2 N3 N4 C3 0.62(15)
O1 V1 N5 C4 3.6(6)
N6 V1 N5 C4 178.77(7)
Cl2 V1 N5 C4 -96.29(7)
Cl1 V1 N5 C4 95.43(7)
N1 V1 N5 C8 179.55(8)
N6 V1 N5 C8 -3.54(7)
Cl2 V1 N5 C8 81.40(7)
Cl1 V1 N5 C8 -86.88(7)
O1 V1 N6 N7 3.62(8)
N1 V1 N6 N7 -170.59(7)
N5 V1 N6 N7 -176.05(8)
Cl2 V1 N6 N7 98.26(7)
Cl1 V1 N6 N7 -90.05(7)
O1 V1 N6 C9 -176.85(7)
N1 V1 N6 C9 8.94(10)
N5 V1 N6 C9 3.48(7)
Cl2 V1 N6 C9 -82.21(7)
Cl1 V1 N6 C9 89.48(7)
C9 N6 N7 C10 1.06(13)
V1 N6 N7 C10 -179.41(7)
C10 N8 N9 C9 0.02(16)
N1 N2 C2 N3 -1.64(16)
N1 N2 C2 C1 178.02(10)
N4 N3 C2 N2 -0.22(17)
N4 N3 C2 C1 -179.89(11)
N3 N4 C3 N1 0.93(15)
N3 N4 C3 C4 178.36(9)
N2 N1 C3 N4 -2.78(15)
V1 N1 C3 N4 172.14(8)
N2 N1 C3 C4 179.69(8)
V1 N1 C3 C4 -5.39(11)
C8 N5 C4 C5 -1.42(14)
V1 N5 C4 C5 176.28(7)
C8 N5 C4 C3 177.37(8)
V1 N5 C4 C3 -4.93(10)
N4 C3 C4 N5 -171.20(9)
N1 C3 C4 N5 6.50(11)
N4 C3 C4 C5 7.51(15)
N1 C3 C4 C5 -174.79(9)
N5 C4 C5 C6 1.30(14)
C3 C4 C5 C6 -177.30(9)
C4 C5 C6 C7 0.01(14)
C5 C6 C7 C8 -1.15(14)
C4 N5 C8 C7 0.19(14)
V1 N5 C8 C7 -177.41(7)
C4 N5 C8 C9 -179.39(8)
V1 N5 C8 C9 3.01(10)
C6 C7 C8 N5 1.08(14)
C6 C7 C8 C9 -179.40(9)
N8 N9 C9 N6 2.69(16)
N8 N9 C9 C8 -176.90(9)
N7 N6 C9 N9 -3.29(14)
V1 N6 C9 N9 177.17(8)
N7 N6 C9 C8 176.31(8)
V1 N6 C9 C8 -3.23(11)
N5 C8 C9 N9 179.82(9)
C7 C8 C9 N9 0.26(15)
N5 C8 C9 N6 0.21(12)
C7 C8 C9 N6 -179.35(9)
N6 N7 C10 N8 1.61(15)
N6 N7 C10 C11 179.49(10)
N9 N8 C10 N7 -2.19(17)
N9 N8 C10 C11 179.93(11)
